data_7032074
loop_
_publ_author_name
'Seredyuk, Maksym'
'Znovjyak, Kateryna O.'
'Kusz, Joachim'
'Nowak, Maria'
'Mu\~noz, M Carmen'
'Real, Jose Antonio'

_publ_section_title
;
 Control of the spin state by charge and ligand substitution: two-step
 spin crossover behaviour in a novel neutral iron(ii) complex.
;
_journal_issue 43
_journal_name_full 'Dalton transactions (Cambridge, England : 2003)'
_journal_page_first 16387
_journal_page_last 16394
_journal_paper_doi 10.1039/c4dt01885k
_journal_volume 43
_journal_year 2014
_chemical_formula_moiety 'C47 H33.50 B2 F8 Fe N9.50 O4'
_chemical_formula_sum 'C47 H33.5 B2 F8 Fe N9.5 O4'
_chemical_formula_weight 1024.80
_chemical_name_systematic
;
 ?
;
_space_group_IT_number 2
_symmetry_cell_setting triclinic
_symmetry_space_group_name_Hall '-P 1'
_symmetry_space_group_name_H-M 'P -1'
_atom_sites_solution_hydrogens geom
_atom_sites_solution_primary direct
_atom_sites_solution_secondary difmap
_audit_creation_method SHELXL-97
_cell_angle_alpha 80.788(4)
_cell_angle_beta 68.599(4)
_cell_angle_gamma 80.297(4)
_cell_formula_units_Z 2
_cell_length_a 12.1083(5)
_cell_length_b 13.8771(7)
_cell_length_c 14.4185(7)
_cell_measurement_reflns_used 165
_cell_measurement_temperature 120(1)
_cell_measurement_theta_max 20
_cell_measurement_theta_min 12
_cell_volume 2210.53(19)
_computing_cell_refinement 'HKL DENZO'
_computing_data_collection COLLECT
_computing_data_reduction 'HKL DENZO and SCALEPACK'
_computing_molecular_graphics CrystalMaker
_computing_publication_material 'WINGX V1.80.03'
_computing_structure_refinement 'SHELXL-97 (Sheldrick, 2008)'
_computing_structure_solution SHELXS-97
_diffrn_ambient_temperature 120(1)
_diffrn_measured_fraction_theta_full 0.983
_diffrn_measured_fraction_theta_max 0.862
_diffrn_measurement_device_type KappaCCD
_diffrn_measurement_method CCD
_diffrn_radiation_monochromator graphite
_diffrn_radiation_source 'fine-focus sealed tube'
_diffrn_radiation_type MoK\a
_diffrn_radiation_wavelength 0.71073
_diffrn_reflns_av_R_equivalents 0.0393
_diffrn_reflns_av_sigmaI/netI 0.0708
_diffrn_reflns_limit_h_max 16
_diffrn_reflns_limit_h_min -16
_diffrn_reflns_limit_k_max 19
_diffrn_reflns_limit_k_min -19
_diffrn_reflns_limit_l_max 19
_diffrn_reflns_limit_l_min -18
_diffrn_reflns_number 21653
_diffrn_reflns_theta_full 25.00
_diffrn_reflns_theta_max 29.93
_diffrn_reflns_theta_min 2.96
_exptl_absorpt_coefficient_mu 0.434
_exptl_absorpt_correction_T_max 0.9661
_exptl_absorpt_correction_T_min 0.9378
_exptl_absorpt_correction_type empirical
_exptl_absorpt_process_details 'Empirical absorption correction:XABS2'
_exptl_crystal_colour black
_exptl_crystal_density_diffrn 1.540
_exptl_crystal_density_method 'not measured'
_exptl_crystal_description prismatic
_exptl_crystal_F_000 1044
_exptl_crystal_size_max 0.15
_exptl_crystal_size_mid 0.10
_exptl_crystal_size_min 0.08
_refine_diff_density_max 0.948
_refine_diff_density_min -0.600
_refine_diff_density_rms 0.079
_refine_ls_extinction_method none
_refine_ls_goodness_of_fit_ref 0.895
_refine_ls_hydrogen_treatment mixed
_refine_ls_matrix_type full
_refine_ls_number_parameters 708
_refine_ls_number_reflns 11030
_refine_ls_number_restraints 1
_refine_ls_restrained_S_all 0.895
_refine_ls_R_factor_all 0.1003
_refine_ls_R_factor_gt 0.0693
_refine_ls_shift/su_max 0.019
_refine_ls_shift/su_mean 0.008
_refine_ls_structure_factor_coef Fsqd
_refine_ls_weighting_details 'calc w=1/[\s^2^(Fo^2^)+(0.1888P)^2^+4.0408P] where P=(Fo^2^+2Fc^2^)/3'
_refine_ls_weighting_scheme calc
_refine_ls_wR_factor_gt 0.1961
_refine_ls_wR_factor_ref 0.2494
_reflns_number_gt 7689
_reflns_number_total 11030
_reflns_threshold_expression >2sigma(I)
_cod_data_source_file c4dt01885k1.cif
_cod_data_source_block Compound1
_cod_depositor_comments 'Adding full bibliography for 7032074--7032079.cif.'
_cod_original_cell_volume 2210.53(18)
_cod_original_sg_symbol_H-M P-1
_cod_original_formula_sum 'C47 H33.50 B2 F8 Fe N9.50 O4'
_cod_database_code 7032074

loop_
_symmetry_equiv_pos_as_xyz
'x, y, z'
'-x, -y, -z'

loop_
_atom_site_label
_atom_site_type_symbol
_atom_site_fract_x
_atom_site_fract_y
_atom_site_fract_z
_atom_site_U_iso_or_equiv
_atom_site_adp_type
_atom_site_occupancy
_atom_site_symmetry_multiplicity
_atom_site_calc_flag
_atom_site_refinement_flags
Fe Fe 0.30244(4) 0.22954(3) 0.72406(3) 0.02629(16) Uani 1 1 d .
N1 N 0.3642(3) 0.1921(2) 0.8374(2) 0.0328(6) Uani 1 1 d .
N2 N 0.4403(2) 0.14586(19) 0.6589(2) 0.0245(5) Uani 1 1 d .
N3 N 0.2872(2) 0.23441(19) 0.5907(2) 0.0247(5) Uani 1 1 d .
N4 N 0.1777(2) 0.1362(2) 0.7861(2) 0.0320(6) Uani 1 1 d .
N5 N 0.1720(3) 0.3206(2) 0.7881(2) 0.0333(6) Uani 1 1 d .
N6 N 0.3794(2) 0.3533(2) 0.6839(2) 0.0302(6) Uani 1 1 d .
N7 N 0.3668(3) 0.1906(2) 0.4353(2) 0.0266(5) Uani 1 1 d .
N8 N 0.3576(3) 0.5152(2) 0.6914(3) 0.0397(7) Uani 1 1 d .
C1 C 0.3202(4) 0.2154(3) 0.9318(3) 0.0430(9) Uani 1 1 d .
H1 H 0.2466 0.2536 0.9535 0.052 Uiso 1 1 calc R
C2 C 0.3820(4) 0.1838(4) 0.9988(3) 0.0512(11) Uani 1 1 d .
H2 H 0.3491 0.2014 1.0639 0.061 Uiso 1 1 calc R
C3 C 0.4907(4) 0.1272(4) 0.9690(3) 0.0546(12) Uani 1 1 d .
H3 H 0.5320 0.1071 1.0133 0.065 Uiso 1 1 calc R
C4 C 0.5393(4) 0.0998(3) 0.8715(3) 0.0418(9) Uani 1 1 d .
C5 C 0.4715(3) 0.1340(3) 0.8094(3) 0.0324(7) Uani 1 1 d .
C6 C 0.6503(4) 0.0395(3) 0.8295(3) 0.0453(10) Uani 1 1 d .
H6 H 0.6962 0.0153 0.8696 0.054 Uiso 1 1 calc R
C7 C 0.6909(3) 0.0163(3) 0.7341(3) 0.0403(8) Uani 1 1 d .
H7 H 0.7630 -0.0235 0.7106 0.048 Uiso 1 1 calc R
C8 C 0.6240(3) 0.0525(2) 0.6686(3) 0.0313(7) Uani 1 1 d .
C9 C 0.5139(3) 0.1087(2) 0.7102(2) 0.0261(6) Uani 1 1 d .
C10 C 0.6586(3) 0.0396(2) 0.5662(3) 0.0313(7) Uani 1 1 d .
H10 H 0.7316 0.0039 0.5346 0.038 Uiso 1 1 calc R
C11 C 0.5842(3) 0.0799(2) 0.5126(3) 0.0278(6) Uani 1 1 d .
H11 H 0.6070 0.0720 0.4450 0.033 Uiso 1 1 calc R
C12 C 0.4730(3) 0.1333(2) 0.5620(2) 0.0251(6) Uani 1 1 d .
C13 C 0.3792(3) 0.1845(2) 0.5257(2) 0.0238(6) Uani 1 1 d .
C14 C 0.2584(3) 0.2468(2) 0.4419(3) 0.0286(6) Uani 1 1 d .
C15 C 0.2093(3) 0.2741(2) 0.5401(2) 0.0269(6) Uani 1 1 d .
C16 C 0.2006(4) 0.2750(3) 0.3723(3) 0.0372(8) Uani 1 1 d .
H16 H 0.2332 0.2561 0.3078 0.045 Uiso 1 1 calc R
C17 C 0.0918(4) 0.3327(3) 0.4052(3) 0.0451(9) Uani 1 1 d .
H17 H 0.0501 0.3536 0.3613 0.054 Uiso 1 1 calc R
C18 C 0.0426(3) 0.3606(3) 0.5020(3) 0.0389(8) Uani 1 1 d .
H18 H -0.0306 0.3998 0.5204 0.047 Uiso 1 1 calc R
C19 C 0.0991(3) 0.3317(2) 0.5721(3) 0.0319(7) Uani 1 1 d .
H19 H 0.0652 0.3499 0.6368 0.038 Uiso 1 1 calc R
C20 C 0.1839(3) 0.0400(3) 0.7832(3) 0.0351(7) Uani 1 1 d .
H20 H 0.2558 0.0065 0.7460 0.042 Uiso 1 1 calc R
C21 C 0.0850(4) -0.0130(3) 0.8345(3) 0.0434(9) Uani 1 1 d .
H21 H 0.0923 -0.0802 0.8310 0.052 Uiso 1 1 calc R
C22 C -0.0224(4) 0.0356(4) 0.8898(3) 0.0479(11) Uani 1 1 d .
H22 H -0.0880 0.0013 0.9233 0.057 Uiso 1 1 calc R
C23 C -0.0323(3) 0.1363(3) 0.8955(3) 0.0417(9) Uani 1 1 d .
C24 C 0.0706(3) 0.1828(3) 0.8422(3) 0.0354(8) Uani 1 1 d .
C25 C -0.1365(4) 0.1964(4) 0.9509(3) 0.0543(12) Uani 1 1 d .
H25 H -0.2058 0.1675 0.9874 0.065 Uiso 1 1 calc R
C26 C -0.1376(4) 0.2935(5) 0.9518(3) 0.0576(13) Uani 1 1 d .
H26 H -0.2075 0.3293 0.9891 0.069 Uiso 1 1 calc R
C27 C -0.0340(3) 0.3437(4) 0.8968(3) 0.0479(10) Uani 1 1 d .
C28 C 0.0669(3) 0.2853(3) 0.8433(3) 0.0371(8) Uani 1 1 d .
C29 C -0.0229(4) 0.4451(4) 0.8893(4) 0.0574(12) Uani 1 1 d .
H29 H -0.0886 0.4877 0.9225 0.069 Uiso 1 1 calc R
C30 C 0.0836(4) 0.4813(4) 0.8337(4) 0.0515(11) Uani 1 1 d .
H30 H 0.0906 0.5476 0.8301 0.062 Uiso 1 1 calc R
C31 C 0.1821(3) 0.4164(3) 0.7820(3) 0.0391(8) Uani 1 1 d .
C32 C 0.3037(3) 0.4323(3) 0.7201(3) 0.0360(8) Uani 1 1 d .
C33 C 0.4748(3) 0.4890(3) 0.6350(3) 0.0369(8) Uani 1 1 d .
C34 C 0.4882(3) 0.3868(3) 0.6297(3) 0.0314(7) Uani 1 1 d .
C35 C 0.5712(4) 0.5436(3) 0.5885(4) 0.0449(9) Uani 1 1 d .
H35 H 0.5623 0.6109 0.5922 0.054 Uiso 1 1 calc R
C36 C 0.6785(4) 0.4949(3) 0.5378(4) 0.0464(10) Uani 1 1 d .
H36 H 0.7440 0.5299 0.5067 0.056 Uiso 1 1 calc R
C37 C 0.6935(3) 0.3925(3) 0.5309(3) 0.0404(8) Uani 1 1 d .
H37 H 0.7680 0.3617 0.4951 0.049 Uiso 1 1 calc R
C38 C 0.5988(3) 0.3376(3) 0.5767(3) 0.0357(8) Uani 1 1 d .
H38 H 0.6083 0.2704 0.5723 0.043 Uiso 1 1 calc R
B1 B 0.5731(4) 0.1458(3) 0.1940(3) 0.0336(8) Uani 1 1 d .
B2 B 0.0690(4) 0.2367(4) 0.1685(4) 0.0425(10) Uani 1 1 d .
F1 F 0.6202(2) 0.07149(18) 0.13186(17) 0.0443(5) Uani 1 1 d .
F2 F 0.6451(3) 0.2204(2) 0.1598(2) 0.0672(8) Uani 1 1 d .
F3 F 0.4577(2) 0.1808(2) 0.2016(2) 0.0591(7) Uani 1 1 d .
F4 F 0.5706(2) 0.10697(19) 0.29131(17) 0.0486(6) Uani 1 1 d .
F5 F -0.0317(3) 0.2504(3) 0.2551(2) 0.0731(9) Uani 1 1 d .
F6 F 0.1411(3) 0.3087(3) 0.1548(3) 0.0836(11) Uani 1 1 d .
F7 F 0.0341(4) 0.2395(4) 0.0896(3) 0.1144(17) Uani 1 1 d .
F8 F 0.1298(3) 0.1482(2) 0.1840(3) 0.0876(11) Uani 1 1 d .
C39 C 0.5411(6) 0.3808(4) 0.8545(5) 0.047(3) Uani 0.50 1 d PG
C40 C 0.4480(4) 0.4513(6) 0.8983(5) 0.055(3) Uani 0.50 1 d PG
C41 C 0.4702(6) 0.5472(5) 0.8943(5) 0.063(3) Uani 0.50 1 d PG
C42 C 0.5854(7) 0.5727(3) 0.8465(6) 0.060(3) Uani 0.50 1 d PG
C43 C 0.6785(5) 0.5022(5) 0.8027(6) 0.060(4) Uani 0.50 1 d PG
C44 C 0.6563(5) 0.4063(4) 0.8067(4) 0.0349(14) Uani 0.50 1 d PGD
N9 N 0.7499(6) 0.3335(7) 0.7594(6) 0.055(3) Uani 0.50 1 d PD
O1 O 0.7261(7) 0.2507(5) 0.7649(6) 0.0643(18) Uani 0.50 1 d P
O2 O 0.8506(6) 0.3573(7) 0.7166(6) 0.071(2) Uani 0.50 1 d P
O3 O 0.2654(4) 0.7055(3) 0.7189(5) 0.0973(18) Uani 1 1 d .
O4 O 0.8581(6) 0.2020(5) 0.5873(6) 0.0585(16) Uani 0.50 1 d P
N10 N 0.9299(8) 0.1346(6) 0.6041(7) 0.0478(18) Uani 0.50 1 d P
O5 O 0.9648(8) 0.1322(5) 0.6753(6) 0.068(2) Uani 0.50 1 d P
C47 C 1.0030(7) -0.0176(11) 0.5979(7) 0.132(5) Uani 1 1 d .
C46 C 0.9616(6) 0.0888(10) 0.4569(7) 0.129(5) Uani 1 1 d .
C45 C 0.9671(6) 0.0725(9) 0.5513(7) 0.114(3) Uani 1 1 d .
H2N H 0.319(7) 0.576(5) 0.700(6) 0.10(2) Uiso 1 1 d .
H1N H 0.414(4) 0.164(3) 0.384(4) 0.043(11) Uiso 1 1 d .
C39A C 0.6315(11) 0.5393(6) 0.8370(7) 0.099(10) Uani 0.50 1 d PG
C40A C 0.7502(9) 0.5037(11) 0.7889(8) 0.119(8) Uani 0.50 1 d PG
C41A C 0.7790(6) 0.4095(11) 0.7591(6) 0.107(7) Uani 0.50 1 d PG
C42A C 0.6893(9) 0.3509(7) 0.7774(7) 0.085(5) Uani 0.50 1 d PG
C43A C 0.5706(7) 0.3865(5) 0.8255(7) 0.047(3) Uani 0.50 1 d PG
C44A C 0.5418(7) 0.4807(5) 0.8554(5) 0.051(2) Uani 0.50 1 d PG
N9A N 0.4105(14) 0.5077(12) 0.9043(13) 0.104(5) Uiso 0.50 1 d P
O1A O 0.3442(12) 0.4476(10) 0.9156(10) 0.124(4) Uiso 0.50 1 d P
O2A O 0.4026(14) 0.5898(12) 0.9402(12) 0.149(5) Uiso 0.50 1 d P

loop_
_atom_site_aniso_label
_atom_site_aniso_U_11
_atom_site_aniso_U_22
_atom_site_aniso_U_33
_atom_site_aniso_U_23
_atom_site_aniso_U_13
_atom_site_aniso_U_12
Fe 0.0200(2) 0.0342(3) 0.0234(3) -0.00550(17) -0.00449(17) -0.00465(17)
N1 0.0277(14) 0.0446(16) 0.0271(14) -0.0023(12) -0.0077(11) -0.0124(12)
N2 0.0226(12) 0.0257(12) 0.0259(13) 0.0000(10) -0.0080(10) -0.0080(10)
N3 0.0208(12) 0.0260(12) 0.0263(13) -0.0031(10) -0.0056(10) -0.0054(9)
N4 0.0252(13) 0.0448(16) 0.0256(14) 0.0008(11) -0.0079(11) -0.0098(12)
N5 0.0224(13) 0.0476(17) 0.0282(14) -0.0120(12) -0.0039(11) -0.0029(12)
N6 0.0272(13) 0.0311(14) 0.0334(15) -0.0097(11) -0.0096(12) -0.0025(11)
N7 0.0278(13) 0.0258(13) 0.0258(13) -0.0037(10) -0.0082(11) -0.0036(10)
N8 0.0396(17) 0.0324(15) 0.054(2) -0.0149(14) -0.0229(15) 0.0013(13)
C1 0.0348(19) 0.068(3) 0.0256(17) -0.0051(16) -0.0049(15) -0.0164(18)
C2 0.044(2) 0.087(3) 0.0274(19) -0.0075(19) -0.0111(17) -0.022(2)
C3 0.044(2) 0.091(3) 0.036(2) 0.006(2) -0.0213(19) -0.024(2)
C4 0.0369(19) 0.062(2) 0.0318(19) 0.0058(16) -0.0166(16) -0.0184(17)
C5 0.0263(15) 0.0417(18) 0.0309(17) 0.0019(13) -0.0105(13) -0.0125(14)
C6 0.0335(18) 0.065(3) 0.043(2) 0.0138(18) -0.0238(17) -0.0133(17)
C7 0.0260(16) 0.043(2) 0.051(2) 0.0085(16) -0.0163(16) -0.0088(14)
C8 0.0239(15) 0.0290(15) 0.0403(18) 0.0031(13) -0.0119(14) -0.0065(12)
C9 0.0234(14) 0.0268(14) 0.0286(15) 0.0045(11) -0.0109(12) -0.0069(11)
C10 0.0226(14) 0.0263(15) 0.0433(19) -0.0034(13) -0.0101(14) -0.0015(12)
C11 0.0237(14) 0.0280(15) 0.0295(16) -0.0064(12) -0.0047(12) -0.0041(11)
C12 0.0229(14) 0.0233(13) 0.0284(15) -0.0012(11) -0.0074(12) -0.0059(11)
C13 0.0231(13) 0.0228(13) 0.0234(14) -0.0014(10) -0.0051(11) -0.0050(11)
C14 0.0296(15) 0.0267(15) 0.0320(17) -0.0004(12) -0.0126(13) -0.0087(12)
C15 0.0238(14) 0.0261(14) 0.0316(16) 0.0003(12) -0.0105(12) -0.0062(11)
C16 0.0403(19) 0.0404(19) 0.0370(19) -0.0011(15) -0.0214(16) -0.0065(15)
C17 0.045(2) 0.048(2) 0.056(3) -0.0017(18) -0.035(2) -0.0059(17)
C18 0.0255(16) 0.0346(18) 0.061(2) -0.0037(16) -0.0221(17) -0.0011(13)
C19 0.0228(14) 0.0333(16) 0.0402(19) -0.0035(14) -0.0107(14) -0.0056(12)
C20 0.0349(18) 0.0420(19) 0.0307(17) 0.0029(14) -0.0145(14) -0.0106(15)
C21 0.044(2) 0.055(2) 0.036(2) 0.0121(17) -0.0181(17) -0.0241(18)
C22 0.040(2) 0.078(3) 0.0300(19) 0.0116(18) -0.0135(16) -0.031(2)
C23 0.0288(17) 0.074(3) 0.0235(17) 0.0008(16) -0.0083(14) -0.0153(17)
C24 0.0268(16) 0.058(2) 0.0205(15) -0.0042(14) -0.0051(13) -0.0101(15)
C25 0.0273(18) 0.101(4) 0.030(2) -0.006(2) -0.0001(15) -0.018(2)
C26 0.0252(18) 0.110(4) 0.032(2) -0.022(2) -0.0025(15) 0.002(2)
C27 0.0283(18) 0.080(3) 0.034(2) -0.0199(19) -0.0060(15) 0.0005(18)
C28 0.0225(15) 0.062(2) 0.0250(16) -0.0148(15) -0.0039(13) 0.0001(15)
C29 0.038(2) 0.077(3) 0.055(3) -0.038(2) -0.0101(19) 0.017(2)
C30 0.041(2) 0.058(3) 0.058(3) -0.031(2) -0.018(2) 0.0130(19)
C31 0.0326(18) 0.048(2) 0.041(2) -0.0194(16) -0.0145(16) 0.0001(15)
C32 0.0347(18) 0.0356(17) 0.042(2) -0.0151(15) -0.0150(15) -0.0024(14)
C33 0.0381(18) 0.0343(17) 0.048(2) -0.0082(15) -0.0239(17) -0.0052(14)
C34 0.0281(16) 0.0341(17) 0.0358(18) -0.0038(13) -0.0141(14) -0.0070(13)
C35 0.046(2) 0.0305(17) 0.068(3) -0.0056(17) -0.029(2) -0.0089(16)
C36 0.040(2) 0.040(2) 0.065(3) 0.0088(18) -0.025(2) -0.0199(17)
C37 0.0274(17) 0.0423(19) 0.052(2) 0.0028(16) -0.0145(16) -0.0108(15)
C38 0.0310(17) 0.0299(16) 0.046(2) 0.0008(14) -0.0132(15) -0.0082(13)
B1 0.0287(18) 0.041(2) 0.0296(19) -0.0032(15) -0.0066(15) -0.0101(15)
B2 0.041(2) 0.050(2) 0.041(2) -0.0032(19) -0.0192(19) -0.0045(19)
F1 0.0486(13) 0.0559(14) 0.0339(11) -0.0134(10) -0.0181(10) -0.0039(11)
F2 0.0611(17) 0.0618(17) 0.0641(18) -0.0118(14) 0.0079(14) -0.0311(14)
F3 0.0383(13) 0.085(2) 0.0541(16) -0.0131(14) -0.0183(12) 0.0038(13)
F4 0.0518(14) 0.0608(15) 0.0289(11) -0.0122(10) -0.0128(10) 0.0089(11)
F5 0.0405(14) 0.113(3) 0.0543(17) -0.0070(16) -0.0108(13) 0.0071(15)
F6 0.085(2) 0.069(2) 0.095(3) -0.0225(18) -0.015(2) -0.0279(18)
F7 0.083(3) 0.226(5) 0.0513(19) 0.006(3) -0.0377(19) -0.051(3)
F8 0.062(2) 0.0641(19) 0.103(3) 0.0124(18) -0.0043(19) 0.0048(16)
C39 0.035(4) 0.079(8) 0.029(5) -0.003(4) -0.011(4) -0.009(5)
C40 0.044(5) 0.088(8) 0.031(4) -0.006(4) -0.005(4) -0.027(5)
C41 0.078(7) 0.065(6) 0.032(4) -0.021(4) -0.022(5) 0.050(6)
C42 0.082(8) 0.043(6) 0.050(6) 0.004(5) -0.022(6) -0.005(5)
C43 0.064(7) 0.065(9) 0.051(7) 0.014(6) -0.016(6) -0.033(7)
C44 0.042(4) 0.038(4) 0.024(3) 0.005(3) -0.013(3) -0.009(3)
N9 0.032(3) 0.103(8) 0.023(4) 0.013(4) -0.005(3) -0.019(5)
O1 0.060(4) 0.052(4) 0.074(5) -0.020(3) -0.012(4) 0.001(3)
O2 0.023(3) 0.113(7) 0.055(4) -0.001(4) 0.006(3) -0.003(3)
O3 0.064(2) 0.061(2) 0.191(5) -0.073(3) -0.059(3) 0.0181(19)
O4 0.046(3) 0.050(4) 0.067(4) -0.002(3) -0.007(3) -0.005(3)
N10 0.047(4) 0.044(4) 0.052(5) 0.020(3) -0.018(4) -0.025(3)
O5 0.103(6) 0.066(4) 0.051(4) 0.005(3) -0.040(4) -0.029(4)
C47 0.044(4) 0.238(13) 0.083(6) 0.085(7) -0.012(4) -0.051(6)
C46 0.043(4) 0.243(13) 0.073(5) 0.090(7) -0.015(3) -0.055(6)
C45 0.040(3) 0.187(10) 0.088(5) 0.047(6) -0.010(3) -0.029(4)
C39A 0.19(2) 0.073(13) 0.079(14) 0.049(12) -0.100(17) -0.077(16)
C40A 0.112(11) 0.19(2) 0.089(9) 0.075(12) -0.067(9) -0.117(14)
C41A 0.048(8) 0.22(2) 0.046(7) 0.056(11) -0.017(6) -0.055(12)
C42A 0.092(12) 0.111(13) 0.043(7) -0.011(7) -0.010(8) -0.013(11)
C43A 0.071(9) 0.039(5) 0.036(6) -0.010(4) -0.022(6) -0.003(5)
C44A 0.066(6) 0.052(5) 0.032(4) 0.002(3) -0.017(4) -0.001(4)

loop_
_atom_type_symbol
_atom_type_description
_atom_type_scat_dispersion_real
_atom_type_scat_dispersion_imag
_atom_type_scat_source
C C 0.0033 0.0016 'International Tables Vol C Tables 4.2.6.8 and 6.1.1.4'
H H 0.0000 0.0000 'International Tables Vol C Tables 4.2.6.8 and 6.1.1.4'
N N 0.0061 0.0033 'International Tables Vol C Tables 4.2.6.8 and 6.1.1.4'
Fe Fe 0.3463 0.8444 'International Tables Vol C Tables 4.2.6.8 and 6.1.1.4'
B B 0.0013 0.0007 'International Tables Vol C Tables 4.2.6.8 and 6.1.1.4'
F F 0.0171 0.0103 'International Tables Vol C Tables 4.2.6.8 and 6.1.1.4'
O O 0.0106 0.0060 'International Tables Vol C Tables 4.2.6.8 and 6.1.1.4'

loop_
_geom_angle_atom_site_label_1
_geom_angle_atom_site_label_2
_geom_angle_atom_site_label_3
_geom_angle
_geom_angle_site_symmetry_1
N5 Fe N2 175.70(12) .
N5 Fe N3 102.12(12) .
N2 Fe N3 79.01(11) .
N5 Fe N6 79.48(12) .
N2 Fe N6 96.36(11) .
N3 Fe N6 91.97(11) .
N5 Fe N1 97.09(13) .
N2 Fe N1 81.83(12) .
N3 Fe N1 160.79(12) .
N6 Fe N1 91.60(12) .
N5 Fe N4 81.50(13) .
N2 Fe N4 102.66(12) .
N3 Fe N4 91.42(11) .
N6 Fe N4 160.98(12) .
N1 Fe N4 91.33(11) .
C1 N1 C5 117.0(3) .
C1 N1 Fe 131.4(3) .
C5 N1 Fe 111.6(2) .
C12 N2 C9 120.1(3) .
C12 N2 Fe 122.3(2) .
C9 N2 Fe 117.0(2) .
C13 N3 C15 106.0(3) .
C13 N3 Fe 113.7(2) .
C15 N3 Fe 140.3(2) .
C20 N4 C24 117.1(3) .
C20 N4 Fe 131.2(3) .
C24 N4 Fe 111.7(2) .
C31 N5 C28 120.4(3) .
C31 N5 Fe 122.1(2) .
C28 N5 Fe 117.5(3) .
C32 N6 C34 106.3(3) .
C32 N6 Fe 113.0(2) .
C34 N6 Fe 140.7(2) .
C13 N7 C14 107.3(3) .
C13 N7 H1N 128(3) .
C14 N7 H1N 125(3) .
C32 N8 C33 107.1(3) .
C32 N8 H2N 124(5) .
C33 N8 H2N 128(5) .
N1 C1 C2 121.9(4) .
N1 C1 H1 119.0 .
C2 C1 H1 119.0 .
C3 C2 C1 120.3(4) .
C3 C2 H2 119.8 .
C1 C2 H2 119.8 .
C2 C3 C4 119.7(4) .
C2 C3 H3 120.1 .
C4 C3 H3 120.2 .
C3 C4 C5 116.3(4) .
C3 C4 C6 126.5(4) .
C5 C4 C6 117.2(4) .
N1 C5 C4 124.7(3) .
N1 C5 C9 115.6(3) .
C4 C5 C9 119.7(3) .
C7 C6 C4 122.8(3) .
C7 C6 H6 118.6 .
C4 C6 H6 118.6 .
C6 C7 C8 120.9(4) .
C6 C7 H7 119.6 .
C8 C7 H7 119.5 .
C9 C8 C10 116.4(3) .
C9 C8 C7 116.5(3) .
C10 C8 C7 127.1(3) .
N2 C9 C8 123.3(3) .
N2 C9 C5 113.8(3) .
C8 C9 C5 122.9(3) .
C11 C10 C8 120.3(3) .
C11 C10 H10 119.9 .
C8 C10 H10 119.8 .
C10 C11 C12 119.1(3) .
C10 C11 H11 120.4 .
C12 C11 H11 120.4 .
N2 C12 C11 120.7(3) .
N2 C12 C13 107.8(3) .
C11 C12 C13 131.4(3) .
N3 C13 N7 112.2(3) .
N3 C13 C12 116.8(3) .
N7 C13 C12 131.0(3) .
N7 C14 C16 131.7(3) .
N7 C14 C15 105.8(3) .
C16 C14 C15 122.5(3) .
N3 C15 C19 130.5(3) .
N3 C15 C14 108.7(3) .
C19 C15 C14 120.7(3) .
C17 C16 C14 115.9(4) .
C17 C16 H16 122.1 .
C14 C16 H16 122.0 .
C16 C17 C18 122.1(3) .
C16 C17 H17 119.0 .
C18 C17 H17 119.0 .
C19 C18 C17 122.3(3) .
C19 C18 H18 118.8 .
C17 C18 H18 118.9 .
C18 C19 C15 116.5(3) .
C18 C19 H19 121.8 .
C15 C19 H19 121.8 .
N4 C20 C21 122.4(4) .
N4 C20 H20 118.8 .
C21 C20 H20 118.8 .
C22 C21 C20 119.6(4) .
C22 C21 H21 120.2 .
C20 C21 H21 120.2 .
C21 C22 C23 119.8(3) .
C21 C22 H22 120.1 .
C23 C22 H22 120.1 .
C22 C23 C25 126.4(4) .
C22 C23 C24 116.6(4) .
C25 C23 C24 117.0(4) .
N4 C24 C23 124.5(4) .
N4 C24 C28 115.7(3) .
C23 C24 C28 119.8(4) .
C26 C25 C23 122.2(4) .
C26 C25 H25 118.9 .
C23 C25 H25 119.0 .
C25 C26 C27 122.2(4) .
C25 C26 H26 118.9 .
C27 C26 H26 118.8 .
C28 C27 C29 116.1(4) .
C28 C27 C26 115.5(4) .
C29 C27 C26 128.4(4) .
N5 C28 C27 123.2(4) .
N5 C28 C24 113.6(3) .
C27 C28 C24 123.2(4) .
C30 C29 C27 121.0(4) .
C30 C29 H29 119.5 .
C27 C29 H29 119.5 .
C29 C30 C31 119.1(4) .
C29 C30 H30 120.4 .
C31 C30 H30 120.5 .
N5 C31 C30 120.3(4) .
N5 C31 C32 108.2(3) .
C30 C31 C32 131.5(4) .
N8 C32 N6 111.8(3) .
N8 C32 C31 130.9(3) .
N6 C32 C31 117.3(3) .
N8 C33 C35 132.0(4) .
N8 C33 C34 106.8(3) .
C35 C33 C34 121.2(4) .
N6 C34 C38 131.5(3) .
N6 C34 C33 107.9(3) .
C38 C34 C33 120.6(3) .
C36 C35 C33 117.7(4) .
C36 C35 H35 121.2 .
C33 C35 H35 121.1 .
C35 C36 C37 121.9(3) .
C35 C36 H36 119.0 .
C37 C36 H36 119.1 .
C38 C37 C36 120.9(4) .
C38 C37 H37 119.6 .
C36 C37 H37 119.5 .
C34 C38 C37 117.7(3) .
C34 C38 H38 121.1 .
C37 C38 H38 121.2 .
F3 B1 F2 111.0(4) .
F3 B1 F1 112.1(3) .
F2 B1 F1 109.5(3) .
F3 B1 F4 106.8(3) .
F2 B1 F4 109.0(3) .
F1 B1 F4 108.4(3) .
F7 B2 F8 110.5(5) .
F7 B2 F6 111.7(4) .
F8 B2 F6 108.5(4) .
F7 B2 F5 109.6(4) .
F8 B2 F5 107.7(4) .
F6 B2 F5 108.7(4) .
C40 C39 C44 120.0 .
C40 C39 C44A 50.4(3) .
C44 C39 C44A 69.7(4) .
C40 C39 C42A 149.6(4) .
C44 C39 C42A 30.5(5) .
C44A C39 C42A 99.4(5) .
N9A C40 C44A 93.8(12) .
N9A C40 O1A 70.2(13) .
C44A C40 O1A 155.6(11) .
N9A C40 C41 41.0(12) .
C44A C40 C41 55.3(4) .
O1A C40 C41 111.2(8) .
N9A C40 C39 155.9(13) .
C44A C40 C39 64.8(4) .
O1A C40 C39 125.5(8) .
C41 C40 C39 120.0 .
N9A C40 C43A 143.3(14) .
C44A C40 C43A 54.8(4) .
O1A C40 C43A 130.7(9) .
C41 C40 C43A 109.9(3) .
C39 C40 C43A 12.6(4) .
N9A C41 O2A 83.7(14) .
N9A C41 C44A 87.3(11) .
O2A C41 C44A 166.0(12) .
N9A C41 C40 35.8(10) .
O2A C41 C40 114.7(11) .
C44A C41 C40 53.6(4) .
N9A C41 C42 152.0(11) .
O2A C41 C42 123.9(11) .
C44A C41 C42 66.5(4) .
C40 C41 C42 120.0 .
N9A C41 C39A 137.2(11) .
O2A C41 C39A 138.4(11) .
C44A C41 C39A 50.0(5) .
C40 C41 C39A 102.9(3) .
C42 C41 C39A 17.9(3) .
C39A C42 C43 15.2(12) .
C39A C42 C41 121.2(8) .
C43 C42 C41 120.0 .
C39A C42 C44A 73.1(7) .
C43 C42 C44A 69.4(3) .
C41 C42 C44A 50.7(3) .
C39A C43 C40A 120.4(14) .
C39A C43 C44 121.1(7) .
C40A C43 C44 109.9(12) .
C39A C43 C42 12.6(10) .
C40A C43 C42 127.3(13) .
C44 C43 C42 120.0 .
C39A C43 C44A 59.9(6) .
C40A C43 C44A 164.8(12) .
C44 C43 C44A 63.5(3) .
C42 C43 C44A 56.5(3) .
C39A C43 C41A 164.8(12) .
C40A C43 C41A 57.6(8) .
C44 C43 C41A 54.0(5) .
C42 C43 C41A 173.6(5) .
C44A C43 C41A 117.5(6) .
C42A C44 C41A 70.8(5) .
C42A C44 C43A 91.1(9) .
C41A C44 C43A 160.8(9) .
C42A C44 N9 23.1(8) .
C41A C44 N9 48.7(8) .
C43A C44 N9 113.9(6) .
C42A C44 C43 141.0(9) .
C41A C44 C43 72.3(8) .
C43A C44 C43 123.2(5) .
N9 C44 C43 120.9(6) .
C42A C44 C39 97.6(10) .
C41A C44 C39 167.4(7) .
C43A C44 C39 13.4(7) .
N9 C44 C39 119.1(6) .
C43 C44 C39 120.0 .
C42A C44 C40A 119.2(7) .
C41A C44 C40A 48.6(3) .
C43A C44 C40A 148.0(7) .
N9 C44 C40A 97.3(7) .
C43 C44 C40A 24.8(5) .
C39 C44 C40A 143.2(5) .
C42A C44 C44A 150.0(11) .
C41A C44 C44A 137.3(8) .
C43A C44 C44A 59.6(4) .
N9 C44 C44A 173.0(7) .
C43 C44 C44A 64.9(3) .
C39 C44 C44A 55.1(3) .
C40A C44 C44A 89.0(5) .
C42A C44 C39A 161.4(9) .
C41A C44 C39A 91.9(6) .
C43A C44 C39A 105.1(6) .
N9 C44 C39A 140.7(7) .
C43 C44 C39A 20.4(4) .
C39 C44 C39A 100.1(4) .
C40A C44 C39A 43.4(2) .
C44A C44 C39A 45.6(2) .
C42A N9 C41A 93.1(16) .
C42A N9 O1 90.5(13) .
C41A N9 O1 174.0(10) .
C42A N9 O2 144.7(17) .
C41A N9 O2 54.4(6) .
O1 N9 O2 123.2(9) .
C42A N9 C44 30.3(12) .
C41A N9 C44 64.2(7) .
O1 N9 C44 118.4(7) .
O2 N9 C44 118.4(9) .
N9 O1 C42A 29.7(5) .
C41A O2 N9 60.1(9) .
C41A O2 C40A 19.7(7) .
N9 O2 C40A 79.8(6) .
C45 N10 O5 119.6(9) .
C45 N10 O4 119.2(9) .
O5 N10 O4 121.2(10) .
C46 C47 C45 115.1(10) 2_756
C47 C46 C45 118.7(11) 2_756
N10 C45 C47 113.7(10) .
N10 C45 C46 119.9(11) .
C47 C45 C46 126.1(12) .
C43 C39A C42 152(2) .
C43 C39A C40A 30.6(7) .
C42 C39A C40A 154.6(12) .
C43 C39A C44A 91.0(6) .
C42 C39A C44A 80.3(10) .
C40A C39A C44A 120.0 .
C43 C39A C44 38.4(4) .
C42 C39A C44 133.3(11) .
C40A C39A C44 65.4(3) .
C44A C39A C44 54.7(3) .
C43 C39A C41 132.0(9) .
C42 C39A C41 41.0(7) .
C40A C39A C41 161.7(4) .
C44A C39A C41 41.7(4) .
C44 C39A C41 96.4(4) .
C43 C40A C39A 29.0(9) .
C43 C40A C41A 92.5(9) .
C39A C40A C41A 120.0 .
C43 C40A C44 45.3(8) .
C39A C40A C44 71.2(2) .
C41A C40A C44 48.9(2) .
C43 C40A O2 107.1(12) .
C39A C40A O2 135.1(4) .
C41A C40A O2 15.3(4) .
C44 C40A O2 64.2(5) .
O2 C41A N9 65.5(11) .
O2 C41A C44 132.3(15) .
N9 C41A C44 67.0(6) .
O2 C41A C42A 94.7(12) .
N9 C41A C42A 30.1(4) .
C44 C41A C42A 37.6(4) .
O2 C41A C40A 145.0(12) .
N9 C41A C40A 149.5(4) .
C44 C41A C40A 82.6(4) .
C42A C41A C40A 120.0 .
O2 C41A C43 169.0(10) .
N9 C41A C43 120.5(6) .
C44 C41A C43 53.6(3) .
C42A C41A C43 90.5(3) .
C40A C41A C43 29.9(3) .
N9 C42A C44 126.7(19) .
N9 C42A O1 59.8(11) .
C44 C42A O1 160.8(12) .
N9 C42A C43A 172.0(13) .
C44 C42A C43A 48.7(7) .
O1 C42A C43A 122.2(9) .
N9 C42A C41A 56.8(16) .
C44 C42A C41A 71.6(6) .
O1 C42A C41A 116.5(9) .
C43A C42A C41A 120.0 .
N9 C42A C39 164.0(16) .
C44 C42A C39 51.9(6) .
O1 C42A C39 116.2(9) .
C43A C42A C39 9.6(5) .
C41A C42A C39 123.3(3) .
C44 C43A C42A 40.2(5) .
C44 C43A C44A 80.1(5) .
C42A C43A C44A 120.0 .
C44 C43A C40 122.3(6) .
C42A C43A C40 161.8(5) .
C44A C43A C40 44.0(4) .
C41 C44A C40 71.1(5) .
C41 C44A C43A 151.7(8) .
C40 C44A C43A 81.2(7) .
C41 C44A C39A 88.3(8) .
C40 C44A C39A 156.3(7) .
C43A C44A C39A 120.0 .
C41 C44A C42 62.9(4) .
C40 C44A C42 133.8(6) .
C43A C44A C42 145.0(6) .
C39A C44A C42 26.6(6) .
C41 C44A C39 135.8(7) .
C40 C44A C39 64.8(4) .
C43A C44A C39 18.4(5) .
C39A C44A C39 133.7(5) .
C42 C44A C39 160.3(7) .
C41 C44A N9A 38.8(7) .
C40 C44A N9A 34.0(7) .
C43A C44A N9A 113.0(9) .
C39A C44A N9A 127.0(9) .
C42 C44A N9A 101.2(8) .
C39 C44A N9A 98.2(8) .
C41 C44A C43 116.9(7) .
C40 C44A C43 170.2(7) .
C43A C44A C43 91.3(5) .
C39A C44A C43 29.1(5) .
C42 C44A C43 54.1(3) .
C39 C44A C43 106.7(5) .
N9A C44A C43 155.1(8) .
C41 C44A C44 167.5(8) .
C40 C44A C44 119.9(6) .
C43A C44A C44 40.4(4) .
C39A C44A C44 79.7(4) .
C42 C44A C44 105.6(5) .
C39 C44A C44 55.2(3) .
N9A C44A C44 153.2(9) .
C43 C44A C44 51.6(3) .
C41 N9A C40 103.2(18) .
C41 N9A O2A 50.7(11) .
C40 N9A O2A 143(2) .
C41 N9A O1A 172.3(19) .
C40 N9A O1A 69.1(13) .
O2A N9A O1A 135.9(18) .
C41 N9A C44A 53.9(9) .
C40 N9A C44A 52.3(10) .
O2A N9A C44A 104.0(14) .
O1A N9A C44A 118.8(15) .
C40 O1A N9A 40.7(9) .
C41 O2A N9A 45.7(10) .

loop_
_geom_bond_atom_site_label_1
_geom_bond_atom_site_label_2
_geom_bond_distance
_geom_bond_site_symmetry_2
Fe N5 1.892(3) .
Fe N2 1.889(3) .
Fe N3 1.987(3) .
Fe N6 1.995(3) .
Fe N1 1.997(3) .
Fe N4 2.015(3) .
N1 C1 1.339(5) .
N1 C5 1.367(5) .
N2 C12 1.338(4) .
N2 C9 1.347(4) .
N3 C13 1.335(4) .
N3 C15 1.386(4) .
N4 C20 1.330(5) .
N4 C24 1.369(5) .
N5 C31 1.342(5) .
N5 C28 1.356(5) .
N6 C32 1.346(4) .
N6 C34 1.379(4) .
N7 C13 1.353(4) .
N7 C14 1.388(4) .
N7 H1N 0.85(5) .
N8 C32 1.351(5) .
N8 C33 1.373(5) .
N8 H2N 0.90(7) .
C1 C2 1.403(6) .
C1 H1 0.9300 .
C2 C3 1.372(7) .
C2 H2 0.9300 .
C3 C4 1.400(6) .
C3 H3 0.9300 .
C4 C5 1.403(5) .
C4 C6 1.437(6) .
C5 C9 1.413(5) .
C6 C7 1.353(6) .
C6 H6 0.9300 .
C7 C8 1.438(5) .
C7 H7 0.9300 .
C8 C9 1.400(5) .
C8 C10 1.414(5) .
C10 C11 1.387(5) .
C10 H10 0.9300 .
C11 C12 1.414(4) .
C11 H11 0.9300 .
C12 C13 1.453(4) .
C14 C16 1.394(5) .
C14 C15 1.408(5) .
C15 C19 1.394(5) .
C16 C17 1.384(6) .
C16 H16 0.9300 .
C17 C18 1.393(6) .
C17 H17 0.9300 .
C18 C19 1.390(5) .
C18 H18 0.9300 .
C19 H19 0.9300 .
C20 C21 1.414(5) .
C20 H20 0.9300 .
C21 C22 1.378(7) .
C21 H21 0.9300 .
C22 C23 1.396(7) .
C22 H22 0.9300 .
C23 C25 1.432(6) .
C23 C24 1.405(5) .
C24 C28 1.417(6) .
C25 C26 1.346(8) .
C25 H25 0.9300 .
C26 C27 1.441(7) .
C26 H26 0.9300 .
C27 C28 1.388(5) .
C27 C29 1.419(7) .
C29 C30 1.376(7) .
C29 H29 0.9300 .
C30 C31 1.412(5) .
C30 H30 0.9300 .
C31 C32 1.449(5) .
C33 C35 1.397(5) .
C33 C34 1.412(5) .
C34 C38 1.397(5) .
C35 C36 1.360(6) .
C35 H35 0.9300 .
C36 C37 1.418(6) .
C36 H36 0.9300 .
C37 C38 1.382(5) .
C37 H37 0.9300 .
C38 H38 0.9300 .
B1 F3 1.370(5) .
B1 F2 1.379(5) .
B1 F1 1.385(5) .
B1 F4 1.412(5) .
B2 F7 1.343(6) .
B2 F8 1.352(6) .
B2 F6 1.380(6) .
B2 F5 1.403(6) .
C39 C40 1.3900 .
C39 C44 1.3900 .
C39 C44A 1.390(9) .
C39 C42A 1.752(11) .
C40 N9A 0.836(16) .
C40 C44A 1.183(9) .
C40 O1A 1.198(14) .
C40 C41 1.3900 .
C40 C43A 1.682(10) .
C41 N9A 0.936(17) .
C41 O2A 1.012(16) .
C41 C44A 1.208(8) .
C41 C42 1.3900 .
C41 C39A 1.814(14) .
C42 C39A 0.650(14) .
C42 C43 1.3900 .
C42 C44A 1.432(9) .
C43 C39A 0.782(14) .
C43 C40A 0.820(10) .
C43 C44 1.3900 .
C43 C44A 1.607(9) .
C43 C41A 1.645(13) .
C44 C42A 0.897(9) .
C44 C41A 1.396(9) .
C44 C43A 1.045(10) .
C44 N9 1.428(8) .
C44 C40A 1.839(11) .
C44 C44A 1.588(8) .
C44 C39A 1.915(10) .
N9 C42A 0.697(9) .
N9 C41A 1.165(19) .
N9 O1 1.215(12) .
N9 O2 1.223(9) .
O1 C42A 1.406(11) .
O2 C41A 1.093(13) .
O2 C40A 2.369(19) .
O4 N10 1.223(10) .
N10 C45 1.164(12) .
N10 O5 1.239(10) .
C47 C46 1.281(17) 2_756
C47 C45 1.402(14) .
C46 C47 1.281(17) 2_756
C46 C45 1.368(12) .
C39A C40A 1.3900 .
C39A C44A 1.3900 .
C40A C41A 1.3900 .
C41A C42A 1.3900 .
C42A C43A 1.3900 .
C43A C44A 1.3900 .
C44A N9A 1.493(17) .
N9A O2A 1.30(2) .
N9A O1A 1.206(19) .
